data_1529527
loop_
_publ_author_name
'Ackerman, J.F.'

_publ_section_title
;
 The structures of Bi3 Pb W O8 Cl and Bi4 Nb O8 Cl and the evolution of
 the Bipox structure series
;
_journal_name_full 'Journal of Solid State Chemistry'
_journal_page_first 92
_journal_page_last 104
_journal_volume 62
_journal_year 1986
_chemical_formula_sum 'Bi4 Cl Nb O8'
_chemical_name_systematic '(Bi O)4 (Nb O4) Cl'
_space_group_IT_number 33
_symmetry_space_group_name_Hall 'P -2n 2a'
_symmetry_space_group_name_H-M 'P 21 c n'
_cell_angle_alpha 90
_cell_angle_beta 90
_cell_angle_gamma 90
_cell_formula_units_Z 4
_cell_length_a 5.493
_cell_length_b 5.496
_cell_length_c 28.75
_cell_volume 867.949
_citation_journal_id_ASTM JSSCBI
_cod_data_source_file Ackerman_JSSCBI_1986_1137.cif
_cod_data_source_block Bi4Cl1Nb1O8
_cod_original_cell_volume 867.9489
_cod_original_sg_symbol_Hall 'P 2c -2n (z,y,-x)'
_cod_original_formula_sum 'Bi4 Cl1 Nb1 O8'
_cod_database_code 1529527

loop_
_symmetry_equiv_pos_as_xyz
x,y,z
x+1/2,-y,-z
x+1/2,y+1/2,-z+1/2
x,-y+1/2,z+1/2

loop_
_atom_site_label
_atom_site_type_symbol
_atom_site_fract_x
_atom_site_fract_y
_atom_site_fract_z
_atom_site_occupancy
_atom_site_U_iso_or_equiv
O2 O-2 0.323 0.474 0.4 1 0.0
Nb1 Nb+5 0.0291 0.24772 0.24906 1 0.0
O5 O-2 0.427 0.71 0.3232 1 0.0
Bi3 Bi+3 0.0384 0.78193 0.34299 1 0.0
Bi1 Bi+3 0 0.81123 0.15737 1 0.0
O8 O-2 0.872 -0.1004 0.2591 1 0.0
Cl1 Cl-1 0.5319 0.2199 -0.00127 1 0.0
O4 O-2 0.278 0.008 0.3887 1 0.0
Bi4 Bi+3 0.0422 0.25618 0.06749 1 0.0
Bi2 Bi+3 0.0291 0.25686 0.43242 1 0.0
O7 O-2 0.27 -0.038 0.241 1 0.0
O3 O-2 0.823 -0.015 0.3835 1 0.0
O6 O-2 0.567 0.6578 0.193 1 0.0
O1 O-2 0.746 0.513 0.3982 1 0.0
